data_1575262
loop_
_publ_author_name
'Ikbal, Asik'
'Das, Gouri Sankar'
'Mehta, Sakshi'
'Agrawalla, Suraj Kumar'
'Purohit, Chandra Shekhar'
'Diyali, Nilankar'
'Mondal, Abhishake'
'Biswas, Bhaskar'
'Das, Hari Sankar'

_publ_section_title
;
 N<sub>2</sub>O<sub>2</sub>S-donor redox-active ligand coordinated
 dinuclear manganese(II) and cobalt(II) complexes: crystal structures,
 magnetic properties and electrochemical hydrogen evolution.
;
_journal_issue 33
_journal_name_full 'Dalton transactions (Cambridge, England : 2003)'
_journal_page_first 12447
_journal_page_last 12453
_journal_paper_doi 10.1039/d5dt00744e
_journal_volume 54
_journal_year 2025
_chemical_formula_moiety 'C52 H36 Co2 N4 O4 S2, 2(C3 H7 N O), H2 O'
_chemical_formula_sum 'C58 H52 Co2 N6 O7 S2'
_chemical_formula_weight 1127.03
_space_group_crystal_system triclinic
_space_group_IT_number 2
_space_group_name_Hall '-P 1'
_space_group_name_H-M_alt 'P -1'
_atom_sites_solution_hydrogens mixed
_atom_sites_solution_primary dual
_audit_creation_date 2024-03-21
_audit_creation_method
;
Olex2 1.5
(compiled 2023.08.24 svn.re1ec1418 for OlexSys, GUI svn.r6817)
;
_audit_update_record
;
2025-03-27 deposited with the CCDC.	2025-07-30 downloaded from the CCDC.
;
_cell_angle_alpha 101.0530(10)
_cell_angle_beta 108.1640(10)
_cell_angle_gamma 108.1900(10)
_cell_formula_units_Z 2
_cell_length_a 12.7250(2)
_cell_length_b 13.2973(2)
_cell_length_c 17.8496(2)
_cell_measurement_reflns_used 21952
_cell_measurement_temperature 99.95
_cell_measurement_theta_max 75.0280
_cell_measurement_theta_min 3.8010
_cell_volume 2582.84(7)
_computing_cell_refinement 'CrysAlisPro 1.171.40.67a (Rigaku OD, 2019)'
_computing_data_collection 'CrysAlisPro 1.171.40.67a (Rigaku OD, 2019)'
_computing_data_reduction 'CrysAlisPro 1.171.40.67a (Rigaku OD, 2019)'
_computing_molecular_graphics 'Olex2 1.5 (Dolomanov et al., 2009)'
_computing_publication_material 'Olex2 1.5 (Dolomanov et al., 2009)'
_computing_structure_refinement 'SHELXL 2019/2 (Sheldrick, 2015)'
_computing_structure_solution 'SHELXT 2018/2 (Sheldrick, 2018)'
_diffrn_ambient_environment N~2~
_diffrn_ambient_temperature 99.95
_diffrn_detector 'Hybrid Pixel Array Detector'
_diffrn_detector_area_resol_mean 5.8140
_diffrn_detector_type 'Pilatus 200K'
_diffrn_measured_fraction_theta_full 0.998
_diffrn_measured_fraction_theta_max 0.972
_diffrn_measurement_details
;
List of Runs (angles in degrees, time in seconds):

  # Type    Start    End  Width  t~exp~   \w     \q     \k     \f   Frames
#--------------------------------------------------------------------------
  1  \w    -50.00  24.00   0.50    1.50    --  -38.50  59.00  10.00  148
  2  \w   -101.00 -26.00   0.50    1.50    --  -38.50 -59.00-129.00  150
  3  \w    -14.00  61.00   0.50    1.50    --   48.81 -59.00-129.00  150
  4  \w     37.00 112.00   0.50    1.50    --   48.81  59.00  10.00  150
  5  \w     39.00 114.00   0.50    4.50    --  102.00 -59.00-129.00  150
  6  \w     90.00 165.00   0.50    4.50    --  102.00  59.00  10.00  150
  7  \w    -44.00  31.00   0.50    1.50    --  -38.50  19.00 -90.00  150
  8  \w   -105.00 -35.00   0.50    1.50    --  -38.50 -38.00 -90.00  140
  9  \w    -86.00  -6.00   0.50    1.50    --  -38.50 125.00  60.00  160
 10  \w      7.00  84.00   0.50    1.50    --   48.81 -99.00  90.00  154
 11  \w     46.00 115.00   0.50    1.50    --   48.81  38.00-120.00  138
 12  \w     98.00 167.00   0.50    4.50    --  102.00  45.00 -60.00  138
 13  \w     34.00 106.00   0.50    4.50    --  102.00 -94.00  30.00  144
 14  \w     97.00 165.00   0.50    4.50    --  102.00 125.00 -60.00  136
 15  \w     39.00 112.00   0.50    4.50    --  102.00-125.00-150.00  146
 16  \w     99.00 170.00   0.50    4.50    --  102.00  30.00-120.00  142
 17  \w     38.00 107.00   0.50    4.50    --  102.00 -45.00-180.00  138
 18  \w     94.00 171.00   0.50    4.50    --  102.00  15.00   0.00  154
 19  \w     38.00 125.00   0.50    4.50    --  102.00 -77.00-120.00  174
 20  \w     39.00 112.00   0.50    4.50    --  102.00-125.00 150.00  146
 21  \w     98.00 167.00   0.50    4.50    --  102.00  45.00-150.00  138
 22  \w     38.00 107.00   0.50    4.50    --  102.00 -45.00 -60.00  138
 23  \w    103.00 167.00   0.50    4.50    --  102.00  77.00  90.00  128
 24  \w     38.00 125.00   0.50    4.50    --  102.00 -77.00   0.00  174
 25  \w     39.00 115.00   0.50    4.50    --  102.00 -61.00 120.00  152
 26  \w     34.00 106.00   0.50    4.50    --  102.00 -94.00-120.00  144
 27  \w     34.00 105.00   0.50    4.50    --  102.00 -30.00   0.00  142
 28  \w     34.00 106.00   0.50    4.50    --  102.00 -94.00 150.00  144
 29  \w     34.00 106.00   0.50    4.50    --  102.00 -94.00 -30.00  144
 30  \w    123.00 152.00   0.50    4.50    --  102.00 125.00 120.00   58
 31  \w     52.00  97.00   0.50    4.50    --  102.00 -94.00-150.00   90
 32  \w    104.00 168.00   0.50    4.50    --  102.00  30.00 -90.00  128
 33  \w     39.00 115.00   0.50    4.50    --  102.00 -61.00  30.00  152
;
_diffrn_measurement_device 'four-circle diffractometer'
_diffrn_measurement_device_type 'SuperNova, Dual, Cu at home/near, Pilatus 200K'
_diffrn_measurement_method '\w scans'
_diffrn_orient_matrix_type 'CrysAlisPro convention (1999,Acta A55,543-557)'
_diffrn_orient_matrix_UB_11 -0.0534137000
_diffrn_orient_matrix_UB_12 -0.1285610000
_diffrn_orient_matrix_UB_13 -0.0344037000
_diffrn_orient_matrix_UB_21 0.1185045000
_diffrn_orient_matrix_UB_22 -0.0004443000
_diffrn_orient_matrix_UB_23 0.0576509000
_diffrn_orient_matrix_UB_31 -0.0490846000
_diffrn_orient_matrix_UB_32 -0.0065054000
_diffrn_orient_matrix_UB_33 0.0684559000
_diffrn_radiation_monochromator mirror
_diffrn_radiation_probe x-ray
_diffrn_radiation_type 'Cu K\a'
_diffrn_radiation_wavelength 1.54184
_diffrn_reflns_av_R_equivalents 0.0533
_diffrn_reflns_av_unetI/netI 0.0416
_diffrn_reflns_Laue_measured_fraction_full 0.998
_diffrn_reflns_Laue_measured_fraction_max 0.972
_diffrn_reflns_limit_h_max 15
_diffrn_reflns_limit_h_min -15
_diffrn_reflns_limit_k_max 16
_diffrn_reflns_limit_k_min -16
_diffrn_reflns_limit_l_max 22
_diffrn_reflns_limit_l_min -17
_diffrn_reflns_number 40445
_diffrn_reflns_point_group_measured_fraction_full 0.998
_diffrn_reflns_point_group_measured_fraction_max 0.972
_diffrn_reflns_theta_full 67.684
_diffrn_reflns_theta_max 75.690
_diffrn_reflns_theta_min 3.693
_diffrn_source 'micro-focus sealed X-ray tube'
_diffrn_source_type 'SuperNova (Cu) X-ray Source'
_exptl_absorpt_coefficient_mu 6.284
_exptl_absorpt_correction_T_max 1.00000
_exptl_absorpt_correction_T_min 0.68713
_exptl_absorpt_correction_type multi-scan
_exptl_absorpt_process_details
;
CrysAlisPro 1.171.40.67a (Rigaku Oxford Diffraction, 2019)
Empirical absorption correction using spherical harmonics,
 implemented in SCALE3 ABSPACK scaling algorithm.
;
_exptl_crystal_colour 'clear light red'
_exptl_crystal_colour_lustre clear
_exptl_crystal_colour_modifier light
_exptl_crystal_colour_primary red
_exptl_crystal_density_diffrn 1.449
_exptl_crystal_description needle
_exptl_crystal_F_000 1168
_exptl_crystal_preparation 'As per reaction scheme'
_exptl_crystal_recrystallization_method 'Slow evaporation'
_exptl_crystal_size_max 0.22
_exptl_crystal_size_mid 0.14
_exptl_crystal_size_min 0.12
_refine_diff_density_max 2.111
_refine_diff_density_min -0.598
_refine_diff_density_rms 0.079
_refine_ls_extinction_method none
_refine_ls_goodness_of_fit_ref 1.056
_refine_ls_hydrogen_treatment constr
_refine_ls_matrix_type full
_refine_ls_number_parameters 683
_refine_ls_number_reflns 10455
_refine_ls_number_restraints 0
_refine_ls_restrained_S_all 1.056
_refine_ls_R_factor_all 0.0530
_refine_ls_R_factor_gt 0.0473
_refine_ls_shift/su_max 0.000
_refine_ls_shift/su_mean 0.000
_refine_ls_structure_factor_coef Fsqd
_refine_ls_weighting_details 'w=1/[\s^2^(Fo^2^)+(0.0789P)^2^+1.9436P] where P=(Fo^2^+2Fc^2^)/3'
_refine_ls_weighting_scheme calc
_refine_ls_wR_factor_gt 0.1290
_refine_ls_wR_factor_ref 0.1329
_reflns_Friedel_coverage 0.000
_reflns_number_gt 9288
_reflns_number_total 10455
_reflns_threshold_expression 'I > 2\s(I)'
_cod_data_source_file d5dt00744e2.cif
_cod_data_source_block ska-as-031
_cod_depositor_comments 'Adding full bibliography for 1575261--1575262.cif.'
_cod_database_code 1575262
_shelx_shelxl_version_number 2019/2
_chemical_oxdiff_formula 'C H N O S Co'
_chemical_oxdiff_usercomment 'red needle'
_shelx_space_group_comment
;
The symmetry employed for this shelxl refinement is uniquely defined
by the following loop, which should always be used as a source of
symmetry information in preference to the above space-group names.
They are only intended as comments.
;
_shelx_estimated_absorpt_t_max 0.519
_shelx_estimated_absorpt_t_min 0.339
_olex2_refinement_description
;
1. Fixed Uiso
 At 1.2 times of:
  All C(H) groups
 At 1.5 times of:
  All C(H,H,H) groups, All O(H,H) groups
2.a Free rotating group:
 O7(H7A,H7B)
2.b Aromatic/amide H refined with riding coordinates:
 C2(H2), C3(H3), C4(H4), C5(H5), C7(H7), C9(H9), C10(H10), C11(H11), C12(H12),
 C15(H15), C16(H16), C17(H17), C18(H18), C20(H20), C22(H22), C23(H23), C24(H24),
  C25(H25), C28(H28), C29(H29), C30(H30), C31(H31), C33(H33), C35(H35),
 C36(H36), C37(H37), C38(H38), C41(H41), C42(H42), C43(H43), C44(H44), C46(H46),
  C48(H48), C49(H49), C50(H50), C51(H51), C55(H55), C58(H58)
2.c Idealised Me refined as rotating group:
 C53(H53A,H53B,H53C), C54(H54A,H54B,H54C), C56(H56A,H56B,H56C), C57(H57A,H57B,
 H57C)
;
_olex2_exptl_crystal_mounting_method 'Mounted on a loop'
_olex2_submission_special_instructions 'No special instructions were received'
_oxdiff_exptl_absorpt_empirical_details
;
Empirical correction (ABSPACK) includes:
- Absorption correction using spherical harmonics
- Frame scaling
;
_oxdiff_exptl_absorpt_empirical_full_max 1.631
_oxdiff_exptl_absorpt_empirical_full_min 0.596

loop_
_space_group_symop_operation_xyz
'x, y, z'
'-x, -y, -z'

loop_
_atom_site_label
_atom_site_type_symbol
_atom_site_fract_x
_atom_site_fract_y
_atom_site_fract_z
_atom_site_U_iso_or_equiv
_atom_site_adp_type
_atom_site_occupancy
_atom_site_site_symmetry_order
_atom_site_calc_flag
_atom_site_refinement_flags_posn
_atom_site_refinement_flags_adp
_atom_site_refinement_flags_occupancy
_atom_site_disorder_assembly
_atom_site_disorder_group
Co1 Co 0.17913(4) 0.14257(3) 0.27446(2) 0.01766(11) Uani 1 1 d . . . . .
Co2 Co 0.35859(4) 0.32550(3) 0.23386(2) 0.01900(11) Uani 1 1 d . . . . .
S1 S 0.02944(6) 0.25504(5) 0.26777(4) 0.01975(13) Uani 1 1 d . . . . .
S2 S 0.21515(6) 0.45387(5) 0.21025(4) 0.02108(14) Uani 1 1 d . . . . .
O1 O 0.24011(17) 0.02344(15) 0.28625(11) 0.0223(4) Uani 1 1 d . . . . .
O2 O 0.33860(16) 0.28222(15) 0.33416(11) 0.0209(4) Uani 1 1 d . . . . .
O3 O 0.22383(16) 0.16834(14) 0.17679(11) 0.0208(4) Uani 1 1 d . . . . .
O4 O 0.50404(16) 0.29389(15) 0.24266(11) 0.0224(4) Uani 1 1 d . . . . .
O5 O 0.1725(2) 0.03984(18) 0.57468(13) 0.0332(5) Uani 1 1 d . . . . .
O6 O 0.45902(18) 0.34203(17) -0.05838(13) 0.0301(4) Uani 1 1 d . . . . .
O7 O 0.4684(2) 0.0776(2) 0.27042(16) 0.0399(5) Uani 1 1 d G . . . .
H7A H 0.397756 0.050948 0.269360 0.060 Uiso 1 1 d G U . . .
H7B H 0.475373 0.139249 0.261199 0.060 Uiso 1 1 d G U . . .
N1 N 0.12378(19) 0.12729(17) 0.37034(13) 0.0179(4) Uani 1 1 d . . . . .
N2 N 0.01043(19) 0.03317(17) 0.18064(13) 0.0192(4) Uani 1 1 d . . . . .
N3 N 0.4605(2) 0.48669(18) 0.31969(13) 0.0211(4) Uani 1 1 d . . . . .
N4 N 0.36126(19) 0.37600(17) 0.13126(13) 0.0179(4) Uani 1 1 d . . . . .
N5 N 0.2590(2) -0.0859(2) 0.56067(15) 0.0271(5) Uani 1 1 d . . . . .
N6 N 0.6203(2) 0.29505(19) -0.01289(15) 0.0265(5) Uani 1 1 d . . . . .
C1 C 0.1829(2) -0.0641(2) 0.30272(16) 0.0200(5) Uani 1 1 d . . . . .
C2 C 0.1987(3) -0.1641(2) 0.27760(17) 0.0253(6) Uani 1 1 d . . . . .
H2 H 0.249629 -0.165985 0.248654 0.030 Uiso 1 1 calc R U . . .
C3 C 0.1419(3) -0.2588(2) 0.29406(18) 0.0291(6) Uani 1 1 d . . . . .
H3 H 0.154412 -0.324535 0.276312 0.035 Uiso 1 1 calc R U . . .
C4 C 0.0660(3) -0.2596(2) 0.33652(18) 0.0282(6) Uani 1 1 d . . . . .
H4 H 0.026449 -0.325368 0.347113 0.034 Uiso 1 1 calc R U . . .
C5 C 0.0498(3) -0.1636(2) 0.36259(17) 0.0240(5) Uani 1 1 d . . . . .
H5 H -0.000887 -0.163677 0.391981 0.029 Uiso 1 1 calc R U . . .
C6 C 0.1063(2) -0.0647(2) 0.34701(16) 0.0206(5) Uani 1 1 d . . . . .
C7 C 0.0889(2) 0.0316(2) 0.38351(16) 0.0201(5) Uani 1 1 d . . . . .
H7 H 0.048683 0.025019 0.420251 0.024 Uiso 1 1 calc R U . . .
C8 C 0.1111(2) 0.2182(2) 0.41759(16) 0.0189(5) Uani 1 1 d . . . . .
C9 C 0.1426(2) 0.2428(2) 0.50333(16) 0.0213(5) Uani 1 1 d . . . . .
H9 H 0.169600 0.195759 0.531160 0.026 Uiso 1 1 calc R U . . .
C10 C 0.1346(2) 0.3362(2) 0.54799(17) 0.0238(5) Uani 1 1 d . . . . .
H10 H 0.155837 0.352432 0.606231 0.029 Uiso 1 1 calc R U . . .
C11 C 0.0957(2) 0.4059(2) 0.50807(17) 0.0250(5) Uani 1 1 d . . . . .
H11 H 0.091442 0.470024 0.539049 0.030 Uiso 1 1 calc R U . . .
C12 C 0.0628(2) 0.3813(2) 0.42228(17) 0.0226(5) Uani 1 1 d . . . . .
H12 H 0.035143 0.428177 0.394609 0.027 Uiso 1 1 calc R U . . .
C13 C 0.0706(2) 0.2878(2) 0.37735(16) 0.0195(5) Uani 1 1 d . . . . .
C14 C -0.0986(2) 0.1262(2) 0.23384(15) 0.0198(5) Uani 1 1 d . . . . .
C15 C -0.2032(2) 0.1260(2) 0.24377(17) 0.0243(5) Uani 1 1 d . . . . .
H15 H -0.206824 0.194434 0.267665 0.029 Uiso 1 1 calc R U . . .
C16 C -0.3017(2) 0.0260(2) 0.21878(17) 0.0266(6) Uani 1 1 d . . . . .
H16 H -0.372967 0.025900 0.225460 0.032 Uiso 1 1 calc R U . . .
C17 C -0.2963(3) -0.0742(2) 0.18393(17) 0.0267(6) Uani 1 1 d . . . . .
H17 H -0.362798 -0.142960 0.168478 0.032 Uiso 1 1 calc R U . . .
C18 C -0.1934(2) -0.0739(2) 0.17170(16) 0.0237(5) Uani 1 1 d . . . . .
H18 H -0.190521 -0.142524 0.147277 0.028 Uiso 1 1 calc R U . . .
C19 C -0.0946(2) 0.0261(2) 0.19490(15) 0.0198(5) Uani 1 1 d . . . . .
C20 C -0.0011(2) -0.0278(2) 0.11064(16) 0.0202(5) Uani 1 1 d . . . . .
H20 H -0.078656 -0.083698 0.074735 0.024 Uiso 1 1 calc R U . . .
C21 C 0.0967(2) -0.0168(2) 0.08315(16) 0.0195(5) Uani 1 1 d . . . . .
C22 C 0.0751(2) -0.1043(2) 0.01391(16) 0.0217(5) Uani 1 1 d . . . . .
H22 H 0.001754 -0.168800 -0.008704 0.026 Uiso 1 1 calc R U . . .
C23 C 0.1575(3) -0.0985(2) -0.02164(16) 0.0240(5) Uani 1 1 d . . . . .
H23 H 0.143312 -0.159509 -0.066518 0.029 Uiso 1 1 calc R U . . .
C24 C 0.2623(3) -0.0011(2) 0.00949(17) 0.0257(6) Uani 1 1 d . . . . .
H24 H 0.319336 0.003972 -0.015059 0.031 Uiso 1 1 calc R U . . .
C25 C 0.2847(2) 0.0876(2) 0.07499(17) 0.0247(5) Uani 1 1 d . . . . .
H25 H 0.356182 0.153268 0.094195 0.030 Uiso 1 1 calc R U . . .
C26 C 0.2031(2) 0.0824(2) 0.11421(15) 0.0192(5) Uani 1 1 d . . . . .
C27 C 0.5928(2) 0.3600(2) 0.23049(16) 0.0197(5) Uani 1 1 d . . . . .
C28 C 0.7113(3) 0.3695(2) 0.27245(17) 0.0240(5) Uani 1 1 d . . . . .
H28 H 0.725362 0.329685 0.310798 0.029 Uiso 1 1 calc R U . . .
C29 C 0.8068(3) 0.4348(3) 0.25923(18) 0.0284(6) Uani 1 1 d . . . . .
H29 H 0.885140 0.438338 0.288138 0.034 Uiso 1 1 calc R U . . .
C30 C 0.7916(2) 0.4964(2) 0.20414(18) 0.0284(6) Uani 1 1 d . . . . .
H30 H 0.858328 0.541495 0.195612 0.034 Uiso 1 1 calc R U . . .
C31 C 0.6776(2) 0.4897(2) 0.16285(17) 0.0236(5) Uani 1 1 d . . . . .
H31 H 0.666088 0.531285 0.125512 0.028 Uiso 1 1 calc R U . . .
C32 C 0.5769(2) 0.4228(2) 0.17424(16) 0.0195(5) Uani 1 1 d . . . . .
C33 C 0.4619(2) 0.4188(2) 0.12295(16) 0.0191(5) Uani 1 1 d . . . . .
H33 H 0.459635 0.450349 0.079295 0.023 Uiso 1 1 calc R U . . .
C34 C 0.2550(2) 0.3738(2) 0.07215(16) 0.0187(5) Uani 1 1 d . . . . .
C35 C 0.2255(2) 0.3380(2) -0.01332(16) 0.0219(5) Uani 1 1 d . . . . .
H35 H 0.278923 0.316929 -0.033518 0.026 Uiso 1 1 calc R U . . .
C36 C 0.1176(2) 0.3331(2) -0.06914(17) 0.0237(5) Uani 1 1 d . . . . .
H36 H 0.097200 0.307795 -0.127315 0.028 Uiso 1 1 calc R U . . .
C37 C 0.0398(2) 0.3651(2) -0.04000(18) 0.0256(5) Uani 1 1 d . . . . .
H37 H -0.033824 0.361078 -0.078265 0.031 Uiso 1 1 calc R U . . .
C38 C 0.0694(2) 0.4029(2) 0.04492(17) 0.0229(5) Uani 1 1 d . . . . .
H38 H 0.016786 0.425930 0.064764 0.028 Uiso 1 1 calc R U . . .
C39 C 0.1762(2) 0.4070(2) 0.10106(16) 0.0203(5) Uani 1 1 d . . . . .
C40 C 0.3500(2) 0.5749(2) 0.24005(16) 0.0221(5) Uani 1 1 d . . . . .
C41 C 0.3440(3) 0.6659(2) 0.21304(17) 0.0249(5) Uani 1 1 d . . . . .
H41 H 0.268551 0.662803 0.178278 0.030 Uiso 1 1 calc R U . . .
C42 C 0.4481(3) 0.7606(2) 0.23701(18) 0.0307(6) Uani 1 1 d . . . . .
H42 H 0.443981 0.822605 0.219125 0.037 Uiso 1 1 calc R U . . .
C43 C 0.5585(3) 0.7646(2) 0.28721(18) 0.0311(6) Uani 1 1 d . . . . .
H43 H 0.629984 0.828983 0.302892 0.037 Uiso 1 1 calc R U . . .
C44 C 0.5646(3) 0.6748(2) 0.31457(17) 0.0269(6) Uani 1 1 d . . . . .
H44 H 0.640597 0.677888 0.348417 0.032 Uiso 1 1 calc R U . . .
C45 C 0.4604(2) 0.5800(2) 0.29287(15) 0.0208(5) Uani 1 1 d . . . . .
C46 C 0.5305(2) 0.5036(2) 0.39538(16) 0.0222(5) Uani 1 1 d . . . . .
H46 H 0.584904 0.578246 0.428250 0.027 Uiso 1 1 calc R U . . .
C47 C 0.5317(2) 0.4172(2) 0.43332(16) 0.0217(5) Uani 1 1 d . . . . .
C48 C 0.6305(2) 0.4465(2) 0.50899(16) 0.0243(5) Uani 1 1 d . . . . .
H48 H 0.693561 0.518903 0.529999 0.029 Uiso 1 1 calc R U . . .
C49 C 0.6378(3) 0.3729(2) 0.55322(17) 0.0261(6) Uani 1 1 d . . . . .
H49 H 0.706777 0.392415 0.602604 0.031 Uiso 1 1 calc R U . . .
C50 C 0.5416(3) 0.2689(2) 0.52389(17) 0.0259(6) Uani 1 1 d . . . . .
H50 H 0.545045 0.218092 0.554487 0.031 Uiso 1 1 calc R U . . .
C51 C 0.4418(3) 0.2384(2) 0.45148(17) 0.0250(5) Uani 1 1 d . . . . .
H51 H 0.377187 0.167580 0.433503 0.030 Uiso 1 1 calc R U . . .
C52 C 0.4345(2) 0.3113(2) 0.40366(15) 0.0203(5) Uani 1 1 d . . . . .
C53 C 0.3543(3) -0.0169(3) 0.5413(2) 0.0354(7) Uani 1 1 d . . . . .
H53A H 0.343264 -0.053092 0.484483 0.053 Uiso 1 1 calc R U . . .
H53B H 0.432874 -0.007678 0.580591 0.053 Uiso 1 1 calc R U . . .
H53C H 0.350902 0.056535 0.545631 0.053 Uiso 1 1 calc R U . . .
C54 C 0.2530(3) -0.1974(3) 0.5592(2) 0.0347(7) Uani 1 1 d . . . . .
H54A H 0.328352 -0.191739 0.600452 0.052 Uiso 1 1 calc R U . . .
H54B H 0.241255 -0.239536 0.503693 0.052 Uiso 1 1 calc R U . . .
H54C H 0.185294 -0.236134 0.572489 0.052 Uiso 1 1 calc R U . . .
C55 C 0.1777(3) -0.0511(2) 0.57504(17) 0.0265(6) Uani 1 1 d . . . . .
H55 H 0.117863 -0.101169 0.586705 0.032 Uiso 1 1 calc R U . . .
C56 C 0.7462(3) 0.3228(3) 0.0026(2) 0.0374(7) Uani 1 1 d . . . . .
H56A H 0.754588 0.259242 -0.029362 0.056 Uiso 1 1 calc R U . . .
H56B H 0.792600 0.339963 0.062059 0.056 Uiso 1 1 calc R U . . .
H56C H 0.776623 0.388020 -0.014524 0.056 Uiso 1 1 calc R U . . .
C57 C 0.5608(3) 0.2032(3) 0.0123(2) 0.0346(7) Uani 1 1 d . . . . .
H57A H 0.604394 0.218601 0.071953 0.052 Uiso 1 1 calc R U . . .
H57B H 0.560332 0.133911 -0.019127 0.052 Uiso 1 1 calc R U . . .
H57C H 0.477709 0.195287 0.001090 0.052 Uiso 1 1 calc R U . . .
C58 C 0.5634(3) 0.3556(2) -0.04508(17) 0.0256(6) Uani 1 1 d . . . . .
H58 H 0.608681 0.415238 -0.059017 0.031 Uiso 1 1 calc R U . . .

loop_
_atom_site_aniso_label
_atom_site_aniso_U_11
_atom_site_aniso_U_22
_atom_site_aniso_U_33
_atom_site_aniso_U_23
_atom_site_aniso_U_13
_atom_site_aniso_U_12
Co1 0.0185(2) 0.0155(2) 0.0170(2) 0.00339(16) 0.00845(16) 0.00408(16)
Co2 0.0192(2) 0.0167(2) 0.0175(2) 0.00293(16) 0.00855(17) 0.00297(16)
S1 0.0216(3) 0.0157(3) 0.0196(3) 0.0042(2) 0.0086(2) 0.0049(2)
S2 0.0210(3) 0.0175(3) 0.0243(3) 0.0044(2) 0.0122(2) 0.0054(2)
O1 0.0238(9) 0.0213(9) 0.0257(9) 0.0074(8) 0.0139(8) 0.0098(8)
O2 0.0196(9) 0.0207(9) 0.0176(8) 0.0042(7) 0.0073(7) 0.0033(7)
O3 0.0233(9) 0.0168(8) 0.0188(8) 0.0021(7) 0.0103(7) 0.0037(7)
O4 0.0227(9) 0.0204(9) 0.0248(9) 0.0077(7) 0.0116(8) 0.0072(7)
O5 0.0356(12) 0.0323(11) 0.0325(11) 0.0116(9) 0.0122(9) 0.0152(9)
O6 0.0277(10) 0.0330(11) 0.0304(10) 0.0067(9) 0.0128(9) 0.0138(9)
O7 0.0280(11) 0.0513(14) 0.0528(14) 0.0312(12) 0.0217(11) 0.0172(10)
N1 0.0192(10) 0.0170(10) 0.0173(10) 0.0037(8) 0.0080(8) 0.0076(8)
N2 0.0178(10) 0.0148(10) 0.0206(10) 0.0019(8) 0.0079(8) 0.0032(8)
N3 0.0211(11) 0.0177(10) 0.0203(10) 0.0017(8) 0.0088(9) 0.0045(9)
N4 0.0183(10) 0.0155(10) 0.0178(10) 0.0025(8) 0.0075(8) 0.0054(8)
N5 0.0260(12) 0.0279(12) 0.0293(12) 0.0109(10) 0.0139(10) 0.0091(10)
N6 0.0269(12) 0.0230(11) 0.0338(12) 0.0112(10) 0.0154(10) 0.0107(10)
C1 0.0193(12) 0.0184(12) 0.0211(12) 0.0048(10) 0.0085(10) 0.0064(10)
C2 0.0288(14) 0.0240(13) 0.0264(13) 0.0070(11) 0.0142(12) 0.0120(11)
C3 0.0392(16) 0.0205(13) 0.0307(14) 0.0060(11) 0.0157(13) 0.0151(12)
C4 0.0368(16) 0.0183(13) 0.0307(14) 0.0097(11) 0.0157(13) 0.0092(12)
C5 0.0271(13) 0.0199(13) 0.0243(13) 0.0062(11) 0.0124(11) 0.0070(11)
C6 0.0219(12) 0.0169(12) 0.0209(12) 0.0036(10) 0.0081(10) 0.0072(10)
C7 0.0196(12) 0.0192(12) 0.0209(12) 0.0051(10) 0.0098(10) 0.0060(10)
C8 0.0152(11) 0.0185(12) 0.0204(12) 0.0028(10) 0.0086(10) 0.0041(9)
C9 0.0203(12) 0.0203(12) 0.0224(12) 0.0052(10) 0.0098(10) 0.0066(10)
C10 0.0231(13) 0.0242(13) 0.0205(12) 0.0019(10) 0.0098(11) 0.0073(11)
C11 0.0265(14) 0.0199(13) 0.0258(13) -0.0011(11) 0.0105(11) 0.0105(11)
C12 0.0210(12) 0.0189(12) 0.0245(13) 0.0038(10) 0.0067(10) 0.0079(10)
C13 0.0176(12) 0.0159(11) 0.0211(12) 0.0036(10) 0.0074(10) 0.0038(9)
C14 0.0202(12) 0.0215(12) 0.0171(11) 0.0065(10) 0.0087(10) 0.0062(10)
C15 0.0233(13) 0.0260(14) 0.0236(13) 0.0045(11) 0.0105(11) 0.0106(11)
C16 0.0189(13) 0.0326(15) 0.0245(13) 0.0052(11) 0.0107(11) 0.0058(11)
C17 0.0232(13) 0.0262(14) 0.0235(13) 0.0046(11) 0.0117(11) 0.0002(11)
C18 0.0246(13) 0.0203(12) 0.0205(12) 0.0024(10) 0.0098(11) 0.0037(11)
C19 0.0195(12) 0.0202(12) 0.0179(11) 0.0046(10) 0.0084(10) 0.0056(10)
C20 0.0211(12) 0.0149(11) 0.0206(12) 0.0035(10) 0.0080(10) 0.0040(10)
C21 0.0214(12) 0.0169(12) 0.0205(12) 0.0051(10) 0.0096(10) 0.0073(10)
C22 0.0281(14) 0.0164(12) 0.0186(12) 0.0041(10) 0.0091(11) 0.0075(10)
C23 0.0325(14) 0.0215(13) 0.0208(12) 0.0043(10) 0.0126(11) 0.0136(11)
C24 0.0292(14) 0.0267(14) 0.0238(13) 0.0054(11) 0.0160(11) 0.0106(12)
C25 0.0230(13) 0.0235(13) 0.0244(13) 0.0048(11) 0.0116(11) 0.0049(11)
C26 0.0234(13) 0.0179(12) 0.0159(11) 0.0042(9) 0.0088(10) 0.0074(10)
C27 0.0204(12) 0.0165(12) 0.0201(12) 0.0020(10) 0.0093(10) 0.0060(10)
C28 0.0277(14) 0.0239(13) 0.0241(13) 0.0094(11) 0.0110(11) 0.0131(11)
C29 0.0198(13) 0.0343(15) 0.0291(14) 0.0110(12) 0.0070(11) 0.0105(12)
C30 0.0195(13) 0.0310(15) 0.0321(15) 0.0121(12) 0.0110(12) 0.0049(11)
C31 0.0243(13) 0.0232(13) 0.0248(13) 0.0106(11) 0.0108(11) 0.0085(11)
C32 0.0202(12) 0.0158(11) 0.0205(12) 0.0034(10) 0.0087(10) 0.0054(10)
C33 0.0238(13) 0.0154(11) 0.0204(12) 0.0051(9) 0.0119(10) 0.0080(10)
C34 0.0179(12) 0.0129(11) 0.0212(12) 0.0035(9) 0.0061(10) 0.0037(9)
C35 0.0222(13) 0.0171(12) 0.0241(13) 0.0061(10) 0.0086(11) 0.0057(10)
C36 0.0252(13) 0.0203(12) 0.0215(12) 0.0059(10) 0.0067(11) 0.0069(11)
C37 0.0197(13) 0.0197(13) 0.0307(14) 0.0072(11) 0.0042(11) 0.0058(10)
C38 0.0180(12) 0.0180(12) 0.0296(13) 0.0068(11) 0.0074(11) 0.0057(10)
C39 0.0200(12) 0.0137(11) 0.0244(12) 0.0042(10) 0.0092(10) 0.0040(10)
C40 0.0268(13) 0.0179(12) 0.0207(12) 0.0028(10) 0.0132(11) 0.0061(10)
C41 0.0295(14) 0.0184(12) 0.0234(13) 0.0037(10) 0.0117(11) 0.0059(11)
C42 0.0430(17) 0.0174(13) 0.0269(14) 0.0057(11) 0.0173(13) 0.0035(12)
C43 0.0357(16) 0.0205(13) 0.0239(13) 0.0029(11) 0.0135(12) -0.0047(12)
C44 0.0252(14) 0.0229(13) 0.0206(12) 0.0011(11) 0.0082(11) -0.0011(11)
C45 0.0241(13) 0.0164(12) 0.0179(11) 0.0012(9) 0.0104(10) 0.0033(10)
C46 0.0202(12) 0.0196(12) 0.0218(12) 0.0018(10) 0.0098(10) 0.0030(10)
C47 0.0215(12) 0.0208(12) 0.0192(12) 0.0015(10) 0.0094(10) 0.0055(10)
C48 0.0216(13) 0.0259(13) 0.0206(12) 0.0016(11) 0.0095(11) 0.0058(11)
C49 0.0221(13) 0.0338(15) 0.0198(12) 0.0045(11) 0.0070(11) 0.0116(12)
C50 0.0287(14) 0.0287(14) 0.0210(12) 0.0077(11) 0.0099(11) 0.0125(12)
C51 0.0258(14) 0.0244(13) 0.0234(13) 0.0060(11) 0.0119(11) 0.0071(11)
C52 0.0193(12) 0.0214(12) 0.0179(11) 0.0023(10) 0.0086(10) 0.0063(10)
C53 0.0292(15) 0.0405(17) 0.0378(16) 0.0141(14) 0.0184(13) 0.0097(13)
C54 0.0336(16) 0.0325(16) 0.0392(17) 0.0123(14) 0.0136(14) 0.0154(13)
C55 0.0231(13) 0.0310(15) 0.0235(13) 0.0099(11) 0.0080(11) 0.0092(11)
C56 0.0297(16) 0.0401(18) 0.0490(19) 0.0190(15) 0.0189(15) 0.0161(14)
C57 0.0423(18) 0.0278(15) 0.0408(17) 0.0177(13) 0.0218(15) 0.0135(13)
C58 0.0312(15) 0.0192(13) 0.0264(13) 0.0044(11) 0.0148(12) 0.0086(11)

loop_
_atom_type_symbol
_atom_type_description
_atom_type_scat_dispersion_real
_atom_type_scat_dispersion_imag
_atom_type_scat_source
C C 0.0181 0.0091 'International Tables Vol C Tables 4.2.6.8 and 6.1.1.4'
H H 0.0000 0.0000 'International Tables Vol C Tables 4.2.6.8 and 6.1.1.4'
Co Co -2.3653 3.6143 'International Tables Vol C Tables 4.2.6.8 and 6.1.1.4'
N N 0.0311 0.0180 'International Tables Vol C Tables 4.2.6.8 and 6.1.1.4'
O O 0.0492 0.0322 'International Tables Vol C Tables 4.2.6.8 and 6.1.1.4'
S S 0.3331 0.5567 'International Tables Vol C Tables 4.2.6.8 and 6.1.1.4'

loop_
_geom_angle_atom_site_label_1
_geom_angle_atom_site_label_2
_geom_angle_atom_site_label_3
_geom_angle
_geom_angle_site_symmetry_1
_geom_angle_site_symmetry_3
_geom_angle_publ_flag
O1 Co1 S1 159.29(6) . . ?
O1 Co1 O2 100.29(8) . . ?
O1 Co1 O3 96.04(7) . . ?
O1 Co1 N1 90.05(8) . . ?
O1 Co1 N2 94.49(8) . . ?
O2 Co1 S1 96.21(5) . . ?
O2 Co1 N1 101.70(8) . . ?
O2 Co1 N2 158.10(8) . . ?
O3 Co1 S1 99.49(5) . . ?
O3 Co1 O2 78.38(7) . . ?
O3 Co1 N1 173.81(8) . . ?
O3 Co1 N2 84.10(8) . . ?
N1 Co1 S1 74.33(6) . . ?
N1 Co1 N2 94.30(8) . . ?
N2 Co1 S1 73.69(6) . . ?
O2 Co2 O3 78.70(7) . . ?
O2 Co2 N3 84.47(8) . . ?
O2 Co2 N4 172.75(8) . . ?
O3 Co2 N3 158.90(8) . . ?
O3 Co2 N4 100.64(8) . . ?
O4 Co2 O2 97.16(7) . . ?
O4 Co2 O3 101.61(8) . . ?
O4 Co2 N3 92.98(8) . . ?
O4 Co2 N4 90.05(8) . . ?
N4 Co2 N3 94.45(8) . . ?
C13 S1 Co1 90.74(8) . . ?
C13 S1 C14 98.96(11) . . ?
C14 S1 Co1 90.81(9) . . ?
C39 S2 C40 99.36(12) . . ?
C1 O1 Co1 122.02(16) . . ?
Co2 O2 Co1 100.01(8) . . ?
C52 O2 Co1 132.77(16) . . ?
C52 O2 Co2 120.11(15) . . ?
Co2 O3 Co1 100.19(7) . . ?
C26 O3 Co1 120.55(15) . . ?
C26 O3 Co2 132.63(16) . . ?
C27 O4 Co2 121.41(16) . . ?
H7A O7 H7B 104.6 . . ?
C7 N1 Co1 120.88(17) . . ?
C7 N1 C8 118.6(2) . . ?
C8 N1 Co1 120.21(16) . . ?
C19 N2 Co1 118.63(16) . . ?
C20 N2 Co1 122.51(18) . . ?
C20 N2 C19 118.9(2) . . ?
C45 N3 Co2 119.31(17) . . ?
C46 N3 Co2 121.75(18) . . ?
C46 N3 C45 118.8(2) . . ?
C33 N4 Co2 120.74(17) . . ?
C33 N4 C34 118.1(2) . . ?
C34 N4 Co2 120.96(16) . . ?
C54 N5 C53 116.7(2) . . ?
C55 N5 C53 121.8(3) . . ?
C55 N5 C54 121.4(2) . . ?
C56 N6 C57 117.4(2) . . ?
C58 N6 C56 120.9(2) . . ?
C58 N6 C57 121.6(2) . . ?
O1 C1 C2 119.0(2) . . ?
O1 C1 C6 123.8(2) . . ?
C2 C1 C6 117.2(2) . . ?
C1 C2 H2 119.2 . . ?
C3 C2 C1 121.7(2) . . ?
C3 C2 H2 119.2 . . ?
C2 C3 H3 119.5 . . ?
C2 C3 C4 121.0(3) . . ?
C4 C3 H3 119.5 . . ?
C3 C4 H4 120.6 . . ?
C5 C4 C3 118.8(3) . . ?
C5 C4 H4 120.6 . . ?
C4 C5 H5 119.0 . . ?
C4 C5 C6 122.0(2) . . ?
C6 C5 H5 119.0 . . ?
C1 C6 C7 124.6(2) . . ?
C5 C6 C1 119.3(2) . . ?
C5 C6 C7 115.9(2) . . ?
N1 C7 C6 125.3(2) . . ?
N1 C7 H7 117.4 . . ?
C6 C7 H7 117.4 . . ?
C9 C8 N1 122.0(2) . . ?
C9 C8 C13 119.3(2) . . ?
C13 C8 N1 118.7(2) . . ?
C8 C9 H9 120.0 . . ?
C10 C9 C8 120.0(2) . . ?
C10 C9 H9 120.0 . . ?
C9 C10 H10 119.7 . . ?
C11 C10 C9 120.5(2) . . ?
C11 C10 H10 119.7 . . ?
C10 C11 H11 120.1 . . ?
C10 C11 C12 119.8(2) . . ?
C12 C11 H11 120.1 . . ?
C11 C12 H12 120.1 . . ?
C13 C12 C11 119.8(2) . . ?
C13 C12 H12 120.1 . . ?
C8 C13 S1 118.97(19) . . ?
C12 C13 S1 120.6(2) . . ?
C12 C13 C8 120.5(2) . . ?
C15 C14 S1 120.0(2) . . ?
C15 C14 C19 120.3(2) . . ?
C19 C14 S1 119.65(19) . . ?
C14 C15 H15 120.0 . . ?
C16 C15 C14 120.0(3) . . ?
C16 C15 H15 120.0 . . ?
C15 C16 H16 120.0 . . ?
C15 C16 C17 120.0(2) . . ?
C17 C16 H16 120.0 . . ?
C16 C17 H17 120.0 . . ?
C16 C17 C18 120.0(2) . . ?
C18 C17 H17 120.0 . . ?
C17 C18 H18 119.7 . . ?
C17 C18 C19 120.7(3) . . ?
C19 C18 H18 119.7 . . ?
C14 C19 N2 117.5(2) . . ?
C18 C19 N2 123.7(2) . . ?
C18 C19 C14 118.8(2) . . ?
N2 C20 H20 117.8 . . ?
N2 C20 C21 124.3(2) . . ?
C21 C20 H20 117.8 . . ?
C22 C21 C20 116.7(2) . . ?
C22 C21 C26 119.3(2) . . ?
C26 C21 C20 123.3(2) . . ?
C21 C22 H22 119.2 . . ?
C23 C22 C21 121.7(2) . . ?
C23 C22 H22 119.2 . . ?
C22 C23 H23 120.6 . . ?
C22 C23 C24 118.7(2) . . ?
C24 C23 H23 120.6 . . ?
C23 C24 H24 119.3 . . ?
C25 C24 C23 121.4(2) . . ?
C25 C24 H24 119.3 . . ?
C24 C25 H25 119.5 . . ?
C24 C25 C26 121.0(2) . . ?
C26 C25 H25 119.5 . . ?
O3 C26 C21 121.0(2) . . ?
O3 C26 C25 121.2(2) . . ?
C25 C26 C21 117.8(2) . . ?
O4 C27 C28 119.6(2) . . ?
O4 C27 C32 123.5(2) . . ?
C28 C27 C32 116.9(2) . . ?
C27 C28 H28 119.2 . . ?
C29 C28 C27 121.7(2) . . ?
C29 C28 H28 119.2 . . ?
C28 C29 H29 119.2 . . ?
C28 C29 C30 121.6(3) . . ?
C30 C29 H29 119.2 . . ?
C29 C30 H30 120.9 . . ?
C31 C30 C29 118.2(3) . . ?
C31 C30 H30 120.9 . . ?
C30 C31 H31 119.0 . . ?
C30 C31 C32 121.9(2) . . ?
C32 C31 H31 119.0 . . ?
C27 C32 C33 124.5(2) . . ?
C31 C32 C27 119.8(2) . . ?
C31 C32 C33 115.6(2) . . ?
N4 C33 C32 125.7(2) . . ?
N4 C33 H33 117.2 . . ?
C32 C33 H33 117.2 . . ?
C35 C34 N4 122.1(2) . . ?
C35 C34 C39 119.3(2) . . ?
C39 C34 N4 118.6(2) . . ?
C34 C35 H35 120.0 . . ?
C34 C35 C36 120.0(2) . . ?
C36 C35 H35 120.0 . . ?
C35 C36 H36 119.8 . . ?
C37 C36 C35 120.3(2) . . ?
C37 C36 H36 119.8 . . ?
C36 C37 H37 120.0 . . ?
C38 C37 C36 120.1(2) . . ?
C38 C37 H37 120.0 . . ?
C37 C38 H38 120.0 . . ?
C37 C38 C39 120.0(2) . . ?
C39 C38 H38 120.0 . . ?
C34 C39 S2 119.0(2) . . ?
C38 C39 S2 120.7(2) . . ?
C38 C39 C34 120.3(2) . . ?
C41 C40 S2 119.8(2) . . ?
C45 C40 S2 119.9(2) . . ?
C45 C40 C41 120.2(2) . . ?
C40 C41 H41 120.0 . . ?
C42 C41 C40 120.0(3) . . ?
C42 C41 H41 120.0 . . ?
C41 C42 H42 120.1 . . ?
C41 C42 C43 119.9(3) . . ?
C43 C42 H42 120.1 . . ?
C42 C43 H43 119.9 . . ?
C42 C43 C44 120.2(3) . . ?
C44 C43 H43 119.9 . . ?
C43 C44 H44 119.7 . . ?
C43 C44 C45 120.7(3) . . ?
C45 C44 H44 119.7 . . ?
C40 C45 N3 117.7(2) . . ?
C44 C45 N3 123.4(3) . . ?
C44 C45 C40 118.9(2) . . ?
N3 C46 H46 117.7 . . ?
N3 C46 C47 124.6(2) . . ?
C47 C46 H46 117.7 . . ?
C48 C47 C46 116.6(2) . . ?
C48 C47 C52 119.4(2) . . ?
C52 C47 C46 123.6(2) . . ?
C47 C48 H48 119.2 . . ?
C49 C48 C47 121.7(3) . . ?
C49 C48 H48 119.2 . . ?
C48 C49 H49 120.7 . . ?
C48 C49 C50 118.6(3) . . ?
C50 C49 H49 120.7 . . ?
C49 C50 H50 119.3 . . ?
C51 C50 C49 121.5(3) . . ?
C51 C50 H50 119.3 . . ?
C50 C51 H51 119.6 . . ?
C50 C51 C52 120.8(3) . . ?
C52 C51 H51 119.6 . . ?
O2 C52 C47 121.1(2) . . ?
O2 C52 C51 120.9(2) . . ?
C51 C52 C47 118.0(2) . . ?
N5 C53 H53A 109.5 . . ?
N5 C53 H53B 109.5 . . ?
N5 C53 H53C 109.5 . . ?
H53A C53 H53B 109.5 . . ?
H53A C53 H53C 109.5 . . ?
H53B C53 H53C 109.5 . . ?
N5 C54 H54A 109.5 . . ?
N5 C54 H54B 109.5 . . ?
N5 C54 H54C 109.5 . . ?
H54A C54 H54B 109.5 . . ?
H54A C54 H54C 109.5 . . ?
H54B C54 H54C 109.5 . . ?
O5 C55 N5 126.3(3) . . ?
O5 C55 H55 116.8 . . ?
N5 C55 H55 116.8 . . ?
N6 C56 H56A 109.5 . . ?
N6 C56 H56B 109.5 . . ?
N6 C56 H56C 109.5 . . ?
H56A C56 H56B 109.5 . . ?
H56A C56 H56C 109.5 . . ?
H56B C56 H56C 109.5 . . ?
N6 C57 H57A 109.5 . . ?
N6 C57 H57B 109.5 . . ?
N6 C57 H57C 109.5 . . ?
H57A C57 H57B 109.5 . . ?
H57A C57 H57C 109.5 . . ?
H57B C57 H57C 109.5 . . ?
O6 C58 N6 126.5(3) . . ?
O6 C58 H58 116.7 . . ?
N6 C58 H58 116.7 . . ?

loop_
_geom_bond_atom_site_label_1
_geom_bond_atom_site_label_2
_geom_bond_distance
_geom_bond_site_symmetry_2
_geom_bond_publ_flag
Co1 S1 2.7539(7) . ?
Co1 O1 1.9873(18) . ?
Co1 O2 2.0597(18) . ?
Co1 O3 2.0508(17) . ?
Co1 N1 2.064(2) . ?
Co1 N2 2.099(2) . ?
Co2 O2 2.0466(17) . ?
Co2 O3 2.0501(18) . ?
Co2 O4 1.9891(19) . ?
Co2 N3 2.095(2) . ?
Co2 N4 2.074(2) . ?
S1 C13 1.784(3) . ?
S1 C14 1.790(3) . ?
S2 C39 1.781(3) . ?
S2 C40 1.787(3) . ?
O1 C1 1.306(3) . ?
O2 C52 1.325(3) . ?
O3 C26 1.327(3) . ?
O4 C27 1.304(3) . ?
O5 C55 1.232(4) . ?
O6 C58 1.220(3) . ?
O7 H7A 0.8497 . ?
O7 H7B 0.8497 . ?
N1 C7 1.304(3) . ?
N1 C8 1.420(3) . ?
N2 C19 1.415(3) . ?
N2 C20 1.290(3) . ?
N3 C45 1.413(3) . ?
N3 C46 1.295(3) . ?
N4 C33 1.296(3) . ?
N4 C34 1.420(3) . ?
N5 C53 1.456(4) . ?
N5 C54 1.456(4) . ?
N5 C55 1.330(4) . ?
N6 C56 1.447(4) . ?
N6 C57 1.453(4) . ?
N6 C58 1.336(4) . ?
C1 C2 1.415(4) . ?
C1 C6 1.433(3) . ?
C2 H2 0.9500 . ?
C2 C3 1.379(4) . ?
C3 H3 0.9500 . ?
C3 C4 1.400(4) . ?
C4 H4 0.9500 . ?
C4 C5 1.372(4) . ?
C5 H5 0.9500 . ?
C5 C6 1.413(4) . ?
C6 C7 1.435(3) . ?
C7 H7 0.9500 . ?
C8 C9 1.398(4) . ?
C8 C13 1.399(4) . ?
C9 H9 0.9500 . ?
C9 C10 1.393(4) . ?
C10 H10 0.9500 . ?
C10 C11 1.389(4) . ?
C11 H11 0.9500 . ?
C11 C12 1.397(4) . ?
C12 H12 0.9500 . ?
C12 C13 1.395(4) . ?
C14 C15 1.395(4) . ?
C14 C19 1.403(4) . ?
C15 H15 0.9500 . ?
C15 C16 1.387(4) . ?
C16 H16 0.9500 . ?
C16 C17 1.391(4) . ?
C17 H17 0.9500 . ?
C17 C18 1.392(4) . ?
C18 H18 0.9500 . ?
C18 C19 1.393(4) . ?
C20 H20 0.9500 . ?
C20 C21 1.451(3) . ?
C21 C22 1.412(3) . ?
C21 C26 1.421(4) . ?
C22 H22 0.9500 . ?
C22 C23 1.375(4) . ?
C23 H23 0.9500 . ?
C23 C24 1.395(4) . ?
C24 H24 0.9500 . ?
C24 C25 1.376(4) . ?
C25 H25 0.9500 . ?
C25 C26 1.415(4) . ?
C27 C28 1.412(4) . ?
C27 C32 1.430(3) . ?
C28 H28 0.9500 . ?
C28 C29 1.373(4) . ?
C29 H29 0.9500 . ?
C29 C30 1.401(4) . ?
C30 H30 0.9500 . ?
C30 C31 1.372(4) . ?
C31 H31 0.9500 . ?
C31 C32 1.412(4) . ?
C32 C33 1.443(4) . ?
C33 H33 0.9500 . ?
C34 C35 1.396(4) . ?
C34 C39 1.406(3) . ?
C35 H35 0.9500 . ?
C35 C36 1.397(4) . ?
C36 H36 0.9500 . ?
C36 C37 1.389(4) . ?
C37 H37 0.9500 . ?
C37 C38 1.388(4) . ?
C38 H38 0.9500 . ?
C38 C39 1.392(4) . ?
C40 C41 1.401(4) . ?
C40 C45 1.399(4) . ?
C41 H41 0.9500 . ?
C41 C42 1.386(4) . ?
C42 H42 0.9500 . ?
C42 C43 1.388(5) . ?
C43 H43 0.9500 . ?
C43 C44 1.389(4) . ?
C44 H44 0.9500 . ?
C44 C45 1.395(4) . ?
C46 H46 0.9500 . ?
C46 C47 1.443(4) . ?
C47 C48 1.410(4) . ?
C47 C52 1.419(4) . ?
C48 H48 0.9500 . ?
C48 C49 1.378(4) . ?
C49 H49 0.9500 . ?
C49 C50 1.396(4) . ?
C50 H50 0.9500 . ?
C50 C51 1.379(4) . ?
C51 H51 0.9500 . ?
C51 C52 1.414(4) . ?
C53 H53A 0.9800 . ?
C53 H53B 0.9800 . ?
C53 H53C 0.9800 . ?
C54 H54A 0.9800 . ?
C54 H54B 0.9800 . ?
C54 H54C 0.9800 . ?
C55 H55 0.9500 . ?
C56 H56A 0.9800 . ?
C56 H56B 0.9800 . ?
C56 H56C 0.9800 . ?
C57 H57A 0.9800 . ?
C57 H57B 0.9800 . ?
C57 H57C 0.9800 . ?
C58 H58 0.9500 . ?

loop_
_geom_torsion_atom_site_label_1
_geom_torsion_atom_site_label_2
_geom_torsion_atom_site_label_3
_geom_torsion_atom_site_label_4
_geom_torsion
_geom_torsion_site_symmetry_1
_geom_torsion_site_symmetry_2
_geom_torsion_site_symmetry_3
_geom_torsion_site_symmetry_4
_geom_torsion_publ_flag
Co1 S1 C13 C8 -25.4(2) . . . . ?
Co1 S1 C13 C12 154.6(2) . . . . ?
Co1 S1 C14 C15 159.0(2) . . . . ?
Co1 S1 C14 C19 -23.0(2) . . . . ?
Co1 O1 C1 C2 154.24(19) . . . . ?
Co1 O1 C1 C6 -27.3(3) . . . . ?
Co1 O2 C52 C47 -176.83(17) . . . . ?
Co1 O2 C52 C51 1.9(4) . . . . ?
Co1 O3 C26 C21 38.5(3) . . . . ?
Co1 O3 C26 C25 -142.9(2) . . . . ?
Co1 N1 C7 C6 12.9(4) . . . . ?
Co1 N1 C8 C9 -142.3(2) . . . . ?
Co1 N1 C8 C13 34.9(3) . . . . ?
Co1 N2 C19 C14 41.7(3) . . . . ?
Co1 N2 C19 C18 -139.0(2) . . . . ?
Co1 N2 C20 C21 -9.7(4) . . . . ?
Co2 O2 C52 C47 39.1(3) . . . . ?
Co2 O2 C52 C51 -142.2(2) . . . . ?
Co2 O3 C26 C21 -176.14(17) . . . . ?
Co2 O3 C26 C25 2.4(4) . . . . ?
Co2 O4 C27 C28 150.25(19) . . . . ?
Co2 O4 C27 C32 -31.6(3) . . . . ?
Co2 N3 C45 C40 43.0(3) . . . . ?
Co2 N3 C45 C44 -135.2(2) . . . . ?
Co2 N3 C46 C47 -11.0(4) . . . . ?
Co2 N4 C33 C32 8.9(3) . . . . ?
Co2 N4 C34 C35 -138.9(2) . . . . ?
Co2 N4 C34 C39 39.9(3) . . . . ?
S1 C14 C15 C16 -178.9(2) . . . . ?
S1 C14 C19 N2 -3.1(3) . . . . ?
S1 C14 C19 C18 177.64(19) . . . . ?
S2 C40 C41 C42 179.0(2) . . . . ?
S2 C40 C45 N3 1.0(3) . . . . ?
S2 C40 C45 C44 179.33(19) . . . . ?
O1 C1 C2 C3 179.2(3) . . . . ?
O1 C1 C6 C5 -179.1(2) . . . . ?
O1 C1 C6 C7 -4.4(4) . . . . ?
O4 C27 C28 C29 177.5(2) . . . . ?
O4 C27 C32 C31 -178.0(2) . . . . ?
O4 C27 C32 C33 -1.6(4) . . . . ?
N1 C8 C9 C10 176.7(2) . . . . ?
N1 C8 C13 S1 3.2(3) . . . . ?
N1 C8 C13 C12 -176.7(2) . . . . ?
N2 C20 C21 C22 167.1(2) . . . . ?
N2 C20 C21 C26 -22.2(4) . . . . ?
N3 C46 C47 C48 166.5(2) . . . . ?
N3 C46 C47 C52 -20.6(4) . . . . ?
N4 C34 C35 C36 177.4(2) . . . . ?
N4 C34 C39 S2 1.8(3) . . . . ?
N4 C34 C39 C38 -178.1(2) . . . . ?
C1 C2 C3 C4 0.0(5) . . . . ?
C1 C6 C7 N1 11.7(4) . . . . ?
C2 C1 C6 C5 -0.7(4) . . . . ?
C2 C1 C6 C7 174.1(3) . . . . ?
C2 C3 C4 C5 -0.7(5) . . . . ?
C3 C4 C5 C6 0.7(4) . . . . ?
C4 C5 C6 C1 0.0(4) . . . . ?
C4 C5 C6 C7 -175.3(3) . . . . ?
C5 C6 C7 N1 -173.3(3) . . . . ?
C6 C1 C2 C3 0.7(4) . . . . ?
C7 N1 C8 C9 44.2(3) . . . . ?
C7 N1 C8 C13 -138.6(2) . . . . ?
C8 N1 C7 C6 -173.6(2) . . . . ?
C8 C9 C10 C11 -0.2(4) . . . . ?
C9 C8 C13 S1 -179.51(19) . . . . ?
C9 C8 C13 C12 0.5(4) . . . . ?
C9 C10 C11 C12 0.9(4) . . . . ?
C10 C11 C12 C13 -0.8(4) . . . . ?
C11 C12 C13 S1 -179.9(2) . . . . ?
C11 C12 C13 C8 0.1(4) . . . . ?
C13 S1 C14 C15 68.2(2) . . . . ?
C13 S1 C14 C19 -113.9(2) . . . . ?
C13 C8 C9 C10 -0.5(4) . . . . ?
C14 S1 C13 C8 65.5(2) . . . . ?
C14 S1 C13 C12 -114.5(2) . . . . ?
C14 C15 C16 C17 0.1(4) . . . . ?
C15 C14 C19 N2 174.9(2) . . . . ?
C15 C14 C19 C18 -4.4(4) . . . . ?
C15 C16 C17 C18 -2.0(4) . . . . ?
C16 C17 C18 C19 0.7(4) . . . . ?
C17 C18 C19 N2 -176.8(2) . . . . ?
C17 C18 C19 C14 2.5(4) . . . . ?
C19 N2 C20 C21 170.4(2) . . . . ?
C19 C14 C15 C16 3.1(4) . . . . ?
C20 N2 C19 C14 -138.4(2) . . . . ?
C20 N2 C19 C18 40.9(4) . . . . ?
C20 C21 C22 C23 174.7(2) . . . . ?
C20 C21 C26 O3 6.5(4) . . . . ?
C20 C21 C26 C25 -172.1(2) . . . . ?
C21 C22 C23 C24 -3.0(4) . . . . ?
C22 C21 C26 O3 177.0(2) . . . . ?
C22 C21 C26 C25 -1.6(4) . . . . ?
C22 C23 C24 C25 0.7(4) . . . . ?
C23 C24 C25 C26 1.1(4) . . . . ?
C24 C25 C26 O3 -179.2(2) . . . . ?
C24 C25 C26 C21 -0.6(4) . . . . ?
C26 C21 C22 C23 3.5(4) . . . . ?
C27 C28 C29 C30 0.8(4) . . . . ?
C27 C32 C33 N4 13.7(4) . . . . ?
C28 C27 C32 C31 0.3(4) . . . . ?
C28 C27 C32 C33 176.6(2) . . . . ?
C28 C29 C30 C31 -0.2(5) . . . . ?
C29 C30 C31 C32 -0.3(4) . . . . ?
C30 C31 C32 C27 0.3(4) . . . . ?
C30 C31 C32 C33 -176.4(3) . . . . ?
C31 C32 C33 N4 -169.8(2) . . . . ?
C32 C27 C28 C29 -0.8(4) . . . . ?
C33 N4 C34 C35 46.5(3) . . . . ?
C33 N4 C34 C39 -134.6(2) . . . . ?
C34 N4 C33 C32 -176.6(2) . . . . ?
C34 C35 C36 C37 0.8(4) . . . . ?
C35 C34 C39 S2 -179.38(19) . . . . ?
C35 C34 C39 C38 0.7(4) . . . . ?
C35 C36 C37 C38 0.5(4) . . . . ?
C36 C37 C38 C39 -1.1(4) . . . . ?
C37 C38 C39 S2 -179.4(2) . . . . ?
C37 C38 C39 C34 0.5(4) . . . . ?
C39 S2 C40 C41 66.0(2) . . . . ?
C39 S2 C40 C45 -116.5(2) . . . . ?
C39 C34 C35 C36 -1.4(4) . . . . ?
C40 S2 C39 C34 63.1(2) . . . . ?
C40 S2 C39 C38 -117.0(2) . . . . ?
C40 C41 C42 C43 0.6(4) . . . . ?
C41 C40 C45 N3 178.5(2) . . . . ?
C41 C40 C45 C44 -3.2(4) . . . . ?
C41 C42 C43 C44 -1.0(4) . . . . ?
C42 C43 C44 C45 -0.7(4) . . . . ?
C43 C44 C45 N3 -179.1(2) . . . . ?
C43 C44 C45 C40 2.7(4) . . . . ?
C45 N3 C46 C47 174.0(2) . . . . ?
C45 C40 C41 C42 1.5(4) . . . . ?
C46 N3 C45 C40 -141.8(2) . . . . ?
C46 N3 C45 C44 40.0(4) . . . . ?
C46 C47 C48 C49 176.3(2) . . . . ?
C46 C47 C52 O2 5.2(4) . . . . ?
C46 C47 C52 C51 -173.5(2) . . . . ?
C47 C48 C49 C50 -3.2(4) . . . . ?
C48 C47 C52 O2 178.0(2) . . . . ?
C48 C47 C52 C51 -0.8(4) . . . . ?
C48 C49 C50 C51 1.2(4) . . . . ?
C49 C50 C51 C52 1.0(4) . . . . ?
C50 C51 C52 O2 -179.9(2) . . . . ?
C50 C51 C52 C47 -1.2(4) . . . . ?
C52 C47 C48 C49 3.0(4) . . . . ?
C53 N5 C55 O5 -0.7(5) . . . . ?
C54 N5 C55 O5 -177.3(3) . . . . ?
C56 N6 C58 O6 -177.7(3) . . . . ?
C57 N6 C58 O6 -1.3(4) . . . . ?
